data_2204489
loop_
_publ_author_name
'Guo-Bin Zhou'
'Peng-Fei Zhang'
'Yuan-Jiang Pan'

_publ_section_title
2-Hydroxy-<i>N</i>-(2,3,4,6-tetra-<i>O</i>-pivaloyl-\b-<small>D</small>-glucopyranosyl)benzylideneamine
_journal_issue 11
_journal_name_full 'Acta Crystallographica Section E'
_journal_page_first o1959
_journal_page_last o1960
_journal_paper_doi 10.1107/S1600536804024602
_journal_volume 60
_journal_year 2004
_chemical_formula_iupac 'C33 H49 N O10'
_chemical_formula_moiety 'C33 H49 N O10'
_chemical_formula_sum 'C33 H49 N O10'
_chemical_formula_weight 619.73
_space_group_IT_number 19
_symmetry_cell_setting orthorhombic
_symmetry_space_group_name_Hall 'P 2ac 2ab'
_symmetry_space_group_name_H-M 'P 21 21 21'
_atom_sites_solution_hydrogens geom
_atom_sites_solution_primary direct
_atom_sites_solution_secondary difmap
_cell_angle_alpha 90.00
_cell_angle_beta 90.00
_cell_angle_gamma 90.00
_cell_formula_units_Z 4
_cell_length_a 11.1774(8)
_cell_length_b 11.2461(8)
_cell_length_c 29.072(2)
_cell_measurement_reflns_used 2270
_cell_measurement_temperature 293(2)
_cell_measurement_theta_max 37.051
_cell_measurement_theta_min 4.579
_cell_volume 3654.4(4)
_computing_cell_refinement SMART
_computing_data_collection 'SMART (Bruker, 1998)'
_computing_data_reduction 'SAINT (Bruker, 1998)'
_computing_molecular_graphics 'ORTEP-3 for Windows (Farrugia, 1997)'
_computing_publication_material 'SHELXTL (Sheldrick, 1999)'
_computing_structure_refinement 'SHELXL97 (Sheldrick, 1997)'
_computing_structure_solution 'SHELXS97 (Sheldrick, 1997)'
_diffrn_ambient_temperature 293(2)
_diffrn_measured_fraction_theta_full 1.000
_diffrn_measured_fraction_theta_max 1.000
_diffrn_measurement_device_type 'Bruker SMART CCD area-detector'
_diffrn_measurement_method '\f and \w'
_diffrn_radiation_monochromator graphite
_diffrn_radiation_source 'fine-focus sealed tube'
_diffrn_radiation_type MoK\a
_diffrn_radiation_wavelength 0.71073
_diffrn_reflns_av_R_equivalents 0.0649
_diffrn_reflns_av_sigmaI/netI 0.0922
_diffrn_reflns_limit_h_max 13
_diffrn_reflns_limit_h_min -13
_diffrn_reflns_limit_k_max 13
_diffrn_reflns_limit_k_min -12
_diffrn_reflns_limit_l_max 34
_diffrn_reflns_limit_l_min -35
_diffrn_reflns_number 20250
_diffrn_reflns_theta_full 26.00
_diffrn_reflns_theta_max 26.00
_diffrn_reflns_theta_min 1.94
_diffrn_standards_decay_% 0
_diffrn_standards_interval_count 0
_diffrn_standards_interval_time 0
_diffrn_standards_number 0
_exptl_absorpt_coefficient_mu 0.083
_exptl_absorpt_correction_T_max 0.980
_exptl_absorpt_correction_T_min 0.907
_exptl_absorpt_correction_type multi-scan
_exptl_absorpt_process_details '(SADABS; Bruker, 1998)'
_exptl_crystal_colour yellow
_exptl_crystal_density_diffrn 1.126
_exptl_crystal_density_method 'not measured'
_exptl_crystal_description plate
_exptl_crystal_F_000 1336
_exptl_crystal_size_max 0.371
_exptl_crystal_size_mid 0.268
_exptl_crystal_size_min 0.216
_refine_diff_density_max 0.132
_refine_diff_density_min -0.111
_refine_ls_extinction_method none
_refine_ls_goodness_of_fit_ref 0.871
_refine_ls_hydrogen_treatment constr
_refine_ls_matrix_type full
_refine_ls_number_parameters 440
_refine_ls_number_reflns 4035
_refine_ls_number_restraints 30
_refine_ls_restrained_S_all 0.877
_refine_ls_R_factor_all 0.0902
_refine_ls_R_factor_gt 0.0473
_refine_ls_shift/su_max 0.004
_refine_ls_shift/su_mean 0.000
_refine_ls_structure_factor_coef Fsqd
_refine_ls_weighting_details 'calc w = 1/[\s^2^(Fo^2^)+(0.0457P)^2^] where P = (Fo^2^+2Fc^2^)/3'
_refine_ls_weighting_scheme calc
_refine_ls_wR_factor_gt 0.0973
_refine_ls_wR_factor_ref 0.1098
_reflns_number_gt 3502
_reflns_number_total 4140
_reflns_threshold_expression I>2\s(I)
_cod_data_source_file dn6165.cif
_cod_data_source_block I
_cod_database_code 2204489
_cod_database_fobs_code 2204489

loop_
_symmetry_equiv_pos_as_xyz
'x, y, z'
'-x+1/2, -y, z+1/2'
'-x, y+1/2, -z+1/2'
'x+1/2, -y+1/2, -z'

loop_
_atom_site_label
_atom_site_fract_x
_atom_site_fract_y
_atom_site_fract_z
_atom_site_U_iso_or_equiv
_atom_site_adp_type
_atom_site_calc_flag
_atom_site_refinement_flags
_atom_site_occupancy
_atom_site_disorder_assembly
_atom_site_disorder_group
_atom_site_type_symbol
O1 0.4846(2) 0.0678(2) 0.32925(8) 0.0567(7) Uani d . 1 . . O
O2 0.3427(3) -0.1287(2) 0.20659(11) 0.0958(11) Uani d . 1 . . O
H2 0.3647 -0.1003 0.2311 0.144 Uiso calc R 1 . . H
O3 0.6675(4) -0.1519(3) 0.21913(10) 0.1080(12) Uani d . 1 . . O
O4 0.7043(2) 0.0363(2) 0.23790(7) 0.0552(6) Uani d . 1 . . O
O5 0.9588(3) 0.1548(3) 0.31350(13) 0.1116(12) Uani d . 1 . . O
O6 0.8424(2) -0.0061(2) 0.31857(8) 0.0569(6) Uani d . 1 . . O
O7 0.7974(3) -0.0458(3) 0.43464(9) 0.0868(10) Uani d . 1 . . O
O8 0.7512(2) 0.1222(2) 0.39812(7) 0.0565(6) Uani d . 1 . . O
O9 0.5289(4) 0.0423(3) 0.49335(11) 0.1243(14) Uani d . 1 . . O
O10 0.4772(3) -0.0058(3) 0.42283(9) 0.0743(8) Uani d . 1 . . O
N1 0.4509(3) 0.0380(3) 0.25172(9) 0.0545(8) Uani d . 1 . . N
C1 0.5344(3) 0.0859(3) 0.28507(11) 0.0501(9) Uani d . 1 . . C
H1 0.5477 0.1709 0.2795 0.060 Uiso calc R 1 . . H
C2 0.6517(3) 0.0185(3) 0.28260(11) 0.0488(9) Uani d . 1 . . C
H2A 0.6376 -0.0664 0.2879 0.059 Uiso calc R 1 . . H
C3 0.7378(3) 0.0666(3) 0.31836(11) 0.0484(9) Uani d . 1 . . C
H3 0.7590 0.1491 0.3112 0.058 Uiso calc R 1 . . H
C4 0.6781(3) 0.0599(3) 0.36517(10) 0.0490(9) Uani d . 1 . . C
H4 0.6685 -0.0233 0.3745 0.059 Uiso calc R 1 . . H
C5 0.5569(3) 0.1214(3) 0.36397(11) 0.0529(9) Uani d . 1 . . C
H5 0.5693 0.2051 0.3559 0.064 Uiso calc R 1 . . H
C6 0.4056(3) 0.1110(3) 0.22367(11) 0.0513(9) Uani d . 1 . . C
H6 0.4252 0.1910 0.2266 0.062 Uiso calc R 1 . . H
C7 0.3249(3) 0.0762(3) 0.18736(12) 0.0529(9) Uani d . 1 . . C
C8 0.2753(4) 0.1603(4) 0.15818(14) 0.0763(13) Uani d . 1 . . C
H8 0.2931 0.2402 0.1627 0.092 Uiso calc R 1 . . H
C9 0.2016(4) 0.1290(4) 0.12308(15) 0.0856(14) Uani d . 1 . . C
H9 0.1685 0.1869 0.1041 0.103 Uiso calc R 1 . . H
C10 0.1764(4) 0.0117(5) 0.11587(15) 0.0891(14) Uani d . 1 . . C
H10 0.1276 -0.0103 0.0914 0.107 Uiso calc R 1 . . H
C11 0.2221(4) -0.0734(4) 0.14411(16) 0.0892(15) Uani d . 1 . . C
H11 0.2024 -0.1529 0.1395 0.107 Uiso calc R 1 . . H
C12 0.2979(3) -0.0418(3) 0.17969(13) 0.0626(10) Uani d . 1 . . C
C13 0.7044(4) -0.0566(4) 0.20851(13) 0.0655(11) Uani d . 1 A . C
C14 0.7501(4) -0.0249(4) 0.16182(14) 0.0775(13) Uani d DU 1 . . C
C15A 0.6330(12) 0.0043(19) 0.1359(5) 0.142(7) Uani d PD 0.48 A 1 C
H15A 0.5788 -0.0615 0.1384 0.213 Uiso calc PR 0.48 A 1 H
H15B 0.6506 0.0186 0.1040 0.213 Uiso calc PR 0.48 A 1 H
H15C 0.5971 0.0739 0.1490 0.213 Uiso calc PR 0.48 A 1 H
C16A 0.8075(14) -0.1315(13) 0.1406(5) 0.109(5) Uani d PDU 0.48 A 1 C
H16A 0.8744 -0.1560 0.1590 0.164 Uiso calc PR 0.48 A 1 H
H16B 0.8347 -0.1120 0.1102 0.164 Uiso calc PR 0.48 A 1 H
H16C 0.7504 -0.1951 0.1388 0.164 Uiso calc PR 0.48 A 1 H
C17A 0.8340(17) 0.0785(13) 0.1632(6) 0.135(7) Uani d PDU 0.48 A 1 C
H17A 0.7989 0.1417 0.1808 0.203 Uiso calc PR 0.48 A 1 H
H17B 0.8491 0.1057 0.1324 0.203 Uiso calc PR 0.48 A 1 H
H17C 0.9080 0.0546 0.1772 0.203 Uiso calc PR 0.48 A 1 H
C15B 0.6919(13) 0.0900(12) 0.1438(5) 0.119(5) Uani d PD 0.52 A 2 C
H15D 0.6066 0.0806 0.1432 0.179 Uiso calc PR 0.52 A 2 H
H15E 0.7203 0.1061 0.1133 0.179 Uiso calc PR 0.52 A 2 H
H15F 0.7126 0.1550 0.1637 0.179 Uiso calc PR 0.52 A 2 H
C16B 0.7279(18) -0.1255(13) 0.1279(5) 0.160(9) Uani d PD 0.52 A 2 C
H16D 0.7542 -0.1993 0.1411 0.240 Uiso calc PR 0.52 A 2 H
H16E 0.7716 -0.1105 0.1000 0.240 Uiso calc PR 0.52 A 2 H
H16F 0.6440 -0.1302 0.1211 0.240 Uiso calc PR 0.52 A 2 H
C17B 0.8848(10) -0.0022(18) 0.1652(5) 0.140(7) Uani d PD 0.52 A 2 C
H17D 0.8998 0.0571 0.1883 0.209 Uiso calc PR 0.52 A 2 H
H17E 0.9143 0.0251 0.1361 0.209 Uiso calc PR 0.52 A 2 H
H17F 0.9248 -0.0747 0.1735 0.209 Uiso calc PR 0.52 A 2 H
C18 0.9505(4) 0.0485(5) 0.31527(14) 0.0700(11) Uani d . 1 . . C
C19 1.0512(4) -0.0380(5) 0.31326(17) 0.0856(14) Uani d U 1 . . C
C20 1.0364(6) -0.1213(8) 0.2739(2) 0.204(4) Uani d U 1 . . C
H20A 1.0240 -0.0767 0.2461 0.305 Uiso calc R 1 . . H
H20B 0.9686 -0.1718 0.2793 0.305 Uiso calc R 1 . . H
H20C 1.1071 -0.1692 0.2708 0.305 Uiso calc R 1 . . H
C21 1.1669(5) 0.0297(7) 0.3109(3) 0.223(5) Uani d . 1 . . C
H21A 1.1687 0.0763 0.2832 0.335 Uiso calc R 1 . . H
H21B 1.2327 -0.0251 0.3108 0.335 Uiso calc R 1 . . H
H21C 1.1732 0.0813 0.3371 0.335 Uiso calc R 1 . . H
C22 1.0508(6) -0.1108(6) 0.3578(2) 0.156(3) Uani d . 1 . . C
H22A 1.1098 -0.1725 0.3558 0.234 Uiso calc R 1 . . H
H22B 0.9732 -0.1456 0.3622 0.234 Uiso calc R 1 . . H
H22C 1.0690 -0.0597 0.3833 0.234 Uiso calc R 1 . . H
C23 0.8044(4) 0.0596(4) 0.43162(12) 0.0597(10) Uani d . 1 . . C
C24 0.8742(4) 0.1404(4) 0.46397(13) 0.0696(12) Uani d . 1 . . C
C25 0.9729(4) 0.2022(4) 0.43760(15) 0.0987(16) Uani d . 1 . . C
H25A 1.0099 0.2608 0.4569 0.148 Uiso calc R 1 . . H
H25B 0.9398 0.2401 0.4109 0.148 Uiso calc R 1 . . H
H25C 1.0316 0.1448 0.4283 0.148 Uiso calc R 1 . . H
C26 0.9262(6) 0.0665(5) 0.50238(18) 0.147(3) Uani d . 1 . . C
H26A 0.9660 0.1176 0.5240 0.220 Uiso calc R 1 . . H
H26B 0.9825 0.0107 0.4899 0.220 Uiso calc R 1 . . H
H26C 0.8631 0.0243 0.5177 0.220 Uiso calc R 1 . . H
C27 0.7915(5) 0.2352(5) 0.48322(17) 0.1148(19) Uani d . 1 . . C
H27A 0.7288 0.1981 0.5007 0.172 Uiso calc R 1 . . H
H27B 0.7572 0.2799 0.4584 0.172 Uiso calc R 1 . . H
H27C 0.8362 0.2877 0.5028 0.172 Uiso calc R 1 . . H
C28 0.4889(4) 0.1160(4) 0.40845(13) 0.0712(12) Uani d . 1 . . C
H28A 0.5309 0.1610 0.4319 0.085 Uiso calc R 1 . . H
H28B 0.4102 0.1509 0.4044 0.085 Uiso calc R 1 . . H
C29 0.4983(4) -0.0329(4) 0.46641(15) 0.0743(12) Uani d . 1 . . C
C30 0.4775(5) -0.1612(4) 0.47734(15) 0.0846(14) Uani d U 1 . . C
C31 0.5356(6) -0.1893(5) 0.52390(16) 0.120(2) Uani d . 1 . . C
H31A 0.4988 -0.1420 0.5475 0.180 Uiso calc R 1 . . H
H31B 0.6195 -0.1715 0.5225 0.180 Uiso calc R 1 . . H
H31C 0.5250 -0.2721 0.5309 0.180 Uiso calc R 1 . . H
C32 0.3462(5) -0.1829(6) 0.4802(2) 0.153(3) Uani d U 1 . . C
H32A 0.3099 -0.1228 0.4990 0.229 Uiso calc R 1 . . H
H32B 0.3320 -0.2597 0.4936 0.229 Uiso calc R 1 . . H
H32C 0.3122 -0.1803 0.4499 0.229 Uiso calc R 1 . . H
C33 0.5359(6) -0.2380(4) 0.44016(17) 0.121(2) Uani d . 1 . . C
H33A 0.5249 -0.3205 0.4475 0.181 Uiso calc R 1 . . H
H33B 0.6198 -0.2205 0.4387 0.181 Uiso calc R 1 . . H
H33C 0.4995 -0.2212 0.4110 0.181 Uiso calc R 1 . . H

loop_
_atom_site_aniso_label
_atom_site_aniso_U_11
_atom_site_aniso_U_22
_atom_site_aniso_U_33
_atom_site_aniso_U_12
_atom_site_aniso_U_13
_atom_site_aniso_U_23
O1 0.0484(13) 0.0701(17) 0.0516(15) -0.0021(13) -0.0020(12) -0.0026(12)
O2 0.124(3) 0.0521(17) 0.112(3) 0.0019(18) -0.062(2) -0.0017(17)
O3 0.180(4) 0.056(2) 0.088(2) -0.018(2) 0.049(2) -0.0181(16)
O4 0.0707(16) 0.0509(15) 0.0441(14) -0.0113(14) 0.0070(12) -0.0011(12)
O5 0.067(2) 0.083(2) 0.185(4) -0.0129(19) 0.010(2) 0.020(3)
O6 0.0461(13) 0.0582(16) 0.0665(16) -0.0006(14) 0.0006(12) -0.0029(12)
O7 0.113(3) 0.063(2) 0.084(2) -0.0072(19) -0.0350(18) 0.0124(16)
O8 0.0722(16) 0.0532(15) 0.0443(14) -0.0109(14) -0.0141(12) -0.0011(12)
O9 0.202(4) 0.095(3) 0.076(2) 0.012(3) -0.014(3) -0.011(2)
O10 0.0891(19) 0.077(2) 0.0567(17) -0.0101(18) 0.0075(15) -0.0013(15)
N1 0.0629(19) 0.0501(19) 0.0505(18) -0.0018(17) -0.0106(16) -0.0016(15)
C1 0.056(2) 0.045(2) 0.050(2) -0.0066(19) -0.0052(18) -0.0012(16)
C2 0.055(2) 0.046(2) 0.045(2) -0.0049(19) -0.0025(17) -0.0009(16)
C3 0.047(2) 0.049(2) 0.050(2) -0.0040(18) -0.0007(17) 0.0008(17)
C4 0.054(2) 0.051(2) 0.043(2) -0.006(2) -0.0002(17) -0.0061(16)
C5 0.057(2) 0.054(2) 0.049(2) -0.003(2) 0.0028(18) -0.0074(18)
C6 0.059(2) 0.043(2) 0.052(2) -0.001(2) -0.0016(19) -0.0051(18)
C7 0.051(2) 0.055(2) 0.053(2) 0.0049(19) -0.0068(18) -0.0075(18)
C8 0.105(4) 0.051(2) 0.073(3) 0.004(3) -0.032(3) 0.004(2)
C9 0.104(4) 0.072(3) 0.082(3) 0.008(3) -0.042(3) 0.001(2)
C10 0.102(3) 0.081(3) 0.084(3) 0.015(3) -0.044(3) -0.017(3)
C11 0.107(4) 0.059(3) 0.102(4) 0.004(3) -0.052(3) -0.018(3)
C12 0.069(2) 0.051(2) 0.068(3) 0.015(2) -0.022(2) -0.002(2)
C13 0.087(3) 0.055(3) 0.055(2) -0.007(3) 0.008(2) -0.004(2)
C14 0.090(3) 0.092(4) 0.050(2) -0.004(3) 0.007(2) -0.011(2)
C15A 0.125(13) 0.23(2) 0.072(8) 0.051(14) 0.005(9) 0.043(13)
C16A 0.125(12) 0.139(12) 0.064(10) 0.012(11) 0.035(8) -0.019(8)
C17A 0.20(2) 0.120(13) 0.084(9) -0.067(13) 0.048(13) -0.004(9)
C15B 0.118(12) 0.141(13) 0.099(10) 0.008(9) 0.009(8) 0.061(9)
C16B 0.28(3) 0.123(12) 0.083(10) -0.029(17) 0.008(15) -0.052(9)
C17B 0.096(8) 0.24(2) 0.085(9) -0.002(13) 0.035(7) 0.034(15)
C18 0.057(3) 0.081(3) 0.072(3) -0.002(3) 0.005(2) 0.005(3)
C19 0.058(3) 0.106(4) 0.093(4) 0.013(3) 0.008(3) -0.011(3)
C20 0.163(6) 0.273(9) 0.175(7) 0.124(7) -0.040(5) -0.135(7)
C21 0.062(4) 0.179(7) 0.430(14) -0.005(5) 0.065(6) -0.007(8)
C22 0.141(5) 0.182(7) 0.145(6) 0.085(5) 0.005(5) 0.034(5)
C23 0.069(3) 0.061(3) 0.049(2) -0.003(2) -0.005(2) 0.002(2)
C24 0.084(3) 0.074(3) 0.051(2) -0.018(3) -0.014(2) 0.000(2)
C25 0.090(3) 0.110(4) 0.096(4) -0.018(3) -0.017(3) -0.016(3)
C26 0.213(7) 0.135(5) 0.091(4) -0.018(5) -0.085(4) 0.020(4)
C27 0.113(4) 0.125(4) 0.106(4) -0.019(4) 0.011(3) -0.064(3)
C28 0.077(3) 0.076(3) 0.061(3) 0.004(3) 0.011(2) -0.010(2)
C29 0.086(3) 0.083(4) 0.054(3) 0.011(3) 0.017(2) -0.009(2)
C30 0.095(4) 0.080(3) 0.079(3) -0.010(3) 0.030(3) 0.001(3)
C31 0.143(5) 0.128(5) 0.090(4) 0.023(4) 0.013(4) 0.021(3)
C32 0.088(4) 0.160(6) 0.210(7) -0.036(4) 0.019(4) 0.057(5)
C33 0.178(6) 0.077(3) 0.107(4) -0.018(4) 0.045(4) -0.021(3)

loop_
_atom_type_symbol
_atom_type_description
_atom_type_scat_dispersion_real
_atom_type_scat_dispersion_imag
_atom_type_scat_source
C C 0.0033 0.0016 'International Tables Vol C Tables 4.2.6.8 and 6.1.1.4'
H H 0.0000 0.0000 'International Tables Vol C Tables 4.2.6.8 and 6.1.1.4'
N N 0.0061 0.0033 'International Tables Vol C Tables 4.2.6.8 and 6.1.1.4'
O O 0.0106 0.0060 'International Tables Vol C Tables 4.2.6.8 and 6.1.1.4'

loop_
_geom_angle_atom_site_label_1
_geom_angle_atom_site_label_2
_geom_angle_atom_site_label_3
_geom_angle
C1 O1 C5 111.0(2)
C12 O2 H2 109.5
C13 O4 C2 117.6(3)
C18 O6 C3 118.0(3)
C23 O8 C4 118.6(3)
C29 O10 C28 118.7(3)
C6 N1 C1 116.6(3)
O1 C1 N1 107.4(3)
O1 C1 C2 108.2(3)
N1 C1 C2 109.8(3)
O1 C1 H1 110.4
N1 C1 H1 110.4
C2 C1 H1 110.4
O4 C2 C1 109.1(3)
O4 C2 C3 108.0(3)
C1 C2 C3 109.7(3)
O4 C2 H2A 110.0
C1 C2 H2A 110.0
C3 C2 H2A 110.0
O6 C3 C2 108.6(3)
O6 C3 C4 109.1(3)
C2 C3 C4 108.5(3)
O6 C3 H3 110.2
C2 C3 H3 110.2
C4 C3 H3 110.2
O8 C4 C3 108.8(3)
O8 C4 C5 107.4(3)
C3 C4 C5 110.4(3)
O8 C4 H4 110.1
C3 C4 H4 110.1
C5 C4 H4 110.1
O1 C5 C28 107.8(3)
O1 C5 C4 109.2(3)
C28 C5 C4 114.4(3)
O1 C5 H5 108.5
C28 C5 H5 108.5
C4 C5 H5 108.5
N1 C6 C7 123.1(3)
N1 C6 H6 118.4
C7 C6 H6 118.4
C12 C7 C8 118.1(3)
C12 C7 C6 121.1(3)
C8 C7 C6 120.9(3)
C9 C8 C7 121.7(4)
C9 C8 H8 119.2
C7 C8 H8 119.2
C8 C9 C10 119.4(4)
C8 C9 H9 120.3
C10 C9 H9 120.3
C11 C10 C9 120.6(4)
C11 C10 H10 119.7
C9 C10 H10 119.7
C10 C11 C12 120.1(4)
C10 C11 H11 120.0
C12 C11 H11 120.0
O2 C12 C7 121.5(3)
O2 C12 C11 118.4(4)
C7 C12 C11 120.1(4)
O3 C13 O4 122.2(3)
O3 C13 C14 124.7(4)
O4 C13 C14 113.0(4)
C13 C14 C16A 109.4(8)
C13 C14 C17A 112.1(7)
C16A C14 C17A 111.4(9)
C13 C14 C16B 110.9(8)
C16A C14 C16B 37.3(8)
C17A C14 C16B 134.2(10)
C13 C14 C17B 108.5(7)
C16A C14 C17B 74.8(9)
C17A C14 C17B 41.5(8)
C16B C14 C17B 109.0(10)
C13 C14 C15B 111.4(6)
C16A C14 C15B 135.6(9)
C17A C14 C15B 67.7(8)
C16B C14 C15B 109.6(8)
C17B C14 C15B 107.3(9)
C13 C14 C15A 101.9(6)
C16A C14 C15A 109.4(9)
C17A C14 C15A 112.2(10)
C16B C14 C15A 72.7(9)
C17B C14 C15A 146.0(9)
C15B C14 C15A 45.4(7)
C14 C15A H15A 109.5
C14 C15A H15B 109.5
C14 C15A H15C 109.5
C14 C16A H16A 109.5
C14 C16A H16B 109.5
C14 C16A H16C 109.5
C14 C17A H17A 109.5
C14 C17A H17B 109.5
C14 C17A H17C 109.5
C14 C15B H15D 109.5
C14 C15B H15E 109.5
H15D C15B H15E 109.5
C14 C15B H15F 109.5
H15D C15B H15F 109.5
H15E C15B H15F 109.5
C14 C16B H16D 109.5
C14 C16B H16E 109.5
H16D C16B H16E 109.5
C14 C16B H16F 109.5
H16D C16B H16F 109.5
H16E C16B H16F 109.5
C14 C17B H17D 109.5
C14 C17B H17E 109.5
H17D C17B H17E 109.5
C14 C17B H17F 109.5
H17D C17B H17F 109.5
H17E C17B H17F 109.5
O5 C18 O6 121.5(4)
O5 C18 C19 126.2(4)
O6 C18 C19 112.3(4)
C20 C19 C18 110.9(4)
C20 C19 C21 112.3(5)
C18 C19 C21 108.7(5)
C20 C19 C22 108.3(6)
C18 C19 C22 108.3(4)
C21 C19 C22 108.2(5)
C19 C20 H20A 109.5
C19 C20 H20B 109.5
H20A C20 H20B 109.5
C19 C20 H20C 109.5
H20A C20 H20C 109.5
H20B C20 H20C 109.5
C19 C21 H21A 109.5
C19 C21 H21B 109.5
H21A C21 H21B 109.5
C19 C21 H21C 109.5
H21A C21 H21C 109.5
H21B C21 H21C 109.5
C19 C22 H22A 109.5
C19 C22 H22B 109.5
H22A C22 H22B 109.5
C19 C22 H22C 109.5
H22A C22 H22C 109.5
H22B C22 H22C 109.5
O7 C23 O8 123.2(4)
O7 C23 C24 125.6(4)
O8 C23 C24 111.3(3)
C26 C24 C25 110.4(4)
C26 C24 C27 110.4(4)
C25 C24 C27 107.9(4)
C26 C24 C23 109.1(4)
C25 C24 C23 109.6(3)
C27 C24 C23 109.5(4)
C24 C25 H25A 109.5
C24 C25 H25B 109.5
H25A C25 H25B 109.5
C24 C25 H25C 109.5
H25A C25 H25C 109.5
H25B C25 H25C 109.5
C24 C26 H26A 109.5
C24 C26 H26B 109.5
H26A C26 H26B 109.5
C24 C26 H26C 109.5
H26A C26 H26C 109.5
H26B C26 H26C 109.5
C24 C27 H27A 109.5
C24 C27 H27B 109.5
H27A C27 H27B 109.5
C24 C27 H27C 109.5
H27A C27 H27C 109.5
H27B C27 H27C 109.5
O10 C28 C5 109.6(3)
O10 C28 H28A 109.8
C5 C28 H28A 109.8
O10 C28 H28B 109.8
C5 C28 H28B 109.8
H28A C28 H28B 108.2
O9 C29 O10 120.8(4)
O9 C29 C30 125.8(4)
O10 C29 C30 113.4(4)
C32 C30 C29 108.8(5)
C32 C30 C33 111.5(5)
C29 C30 C33 109.2(4)
C32 C30 C31 109.5(4)
C29 C30 C31 108.7(4)
C33 C30 C31 109.1(4)
C30 C31 H31A 109.5
C30 C31 H31B 109.5
H31A C31 H31B 109.5
C30 C31 H31C 109.5
H31A C31 H31C 109.5
H31B C31 H31C 109.5
C30 C32 H32A 109.5
C30 C32 H32B 109.5
H32A C32 H32B 109.5
C30 C32 H32C 109.5
H32A C32 H32C 109.5
H32B C32 H32C 109.5
C30 C33 H33A 109.5
C30 C33 H33B 109.5
H33A C33 H33B 109.5
C30 C33 H33C 109.5
H33A C33 H33C 109.5
H33B C33 H33C 109.5

loop_
_geom_bond_atom_site_label_1
_geom_bond_atom_site_label_2
_geom_bond_distance
O1 C1 1.415(4)
O1 C5 1.427(4)
O2 C12 1.348(4)
O2 H2 0.8200
O3 C13 1.189(4)
O4 C13 1.350(4)
O4 C2 1.440(4)
O5 C18 1.200(5)
O6 C18 1.358(5)
O6 C3 1.427(4)
O7 C23 1.191(4)
O8 C23 1.341(4)
O8 C4 1.441(4)
O9 C29 1.202(5)
O10 C29 1.324(5)
O10 C28 1.438(5)
N1 C6 1.263(4)
N1 C1 1.450(4)
C1 C2 1.515(5)
C1 H1 0.9800
C2 C3 1.517(4)
C2 H2A 0.9800
C3 C4 1.518(4)
C3 H3 0.9800
C4 C5 1.521(5)
C4 H4 0.9800
C5 C28 1.501(4)
C5 H5 0.9800
C6 C7 1.443(4)
C6 H6 0.9300
C7 C12 1.380(5)
C7 C8 1.386(5)
C8 C9 1.358(5)
C8 H8 0.9300
C9 C10 1.365(6)
C9 H9 0.9300
C10 C11 1.360(6)
C10 H10 0.9300
C11 C12 1.383(5)
C11 H11 0.9300
C13 C14 1.493(5)
C14 C16A 1.494(12)
C14 C17A 1.495(13)
C14 C16B 1.521(11)
C14 C17B 1.531(12)
C14 C15B 1.539(12)
C14 C15A 1.546(12)
C15A H15A 0.9600
C15A H15B 0.9600
C15A H15C 0.9600
C16A H16A 0.9600
C16A H16B 0.9600
C16A H16C 0.9600
C17A H17A 0.9600
C17A H17B 0.9600
C17A H17C 0.9600
C15B H15D 0.9600
C15B H15E 0.9600
C15B H15F 0.9600
C16B H16D 0.9600
C16B H16E 0.9600
C16B H16F 0.9600
C17B H17D 0.9600
C17B H17E 0.9600
C17B H17F 0.9600
C18 C19 1.489(6)
C19 C20 1.488(7)
C19 C21 1.502(7)
C19 C22 1.532(7)
C20 H20A 0.9600
C20 H20B 0.9600
C20 H20C 0.9600
C21 H21A 0.9600
C21 H21B 0.9600
C21 H21C 0.9600
C22 H22A 0.9600
C22 H22B 0.9600
C22 H22C 0.9600
C23 C24 1.523(5)
C24 C26 1.508(6)
C24 C25 1.512(6)
C24 C27 1.519(6)
C25 H25A 0.9600
C25 H25B 0.9600
C25 H25C 0.9600
C26 H26A 0.9600
C26 H26B 0.9600
C26 H26C 0.9600
C27 H27A 0.9600
C27 H27B 0.9600
C27 H27C 0.9600
C28 H28A 0.9700
C28 H28B 0.9700
C29 C30 1.496(6)
C30 C32 1.490(7)
C30 C33 1.530(6)
C30 C31 1.534(6)
C31 H31A 0.9600
C31 H31B 0.9600
C31 H31C 0.9600
C32 H32A 0.9600
C32 H32B 0.9600
C32 H32C 0.9600
C33 H33A 0.9600
C33 H33B 0.9600
C33 H33C 0.9600

loop_
_geom_hbond_atom_site_label_D
_geom_hbond_atom_site_label_H
_geom_hbond_atom_site_label_A
_geom_hbond_distance_DH
_geom_hbond_distance_HA
_geom_hbond_distance_DA
_geom_hbond_angle_DHA
O2 H2 N1 0.82 1.92 2.588(4) 137

loop_
_geom_torsion_atom_site_label_1
_geom_torsion_atom_site_label_2
_geom_torsion_atom_site_label_3
_geom_torsion_atom_site_label_4
_geom_torsion
_geom_torsion_publ_flag
C1 C2 C3 C4 55.5(4) y
C2 C3 C4 C5 -53.5(4) y
C3 C4 C5 O1 57.3(4) y
C4 C5 O1 C1 -64.3(3) y
C5 O1 C1 C2 66.3(3) y
O1 C1 C2 C3 -61.6(3) y
N1 C6 C7 C12 -3.8(6) ?
C6 N1 C1 O1 117.0(3) ?
C6 N1 C1 C2 -125.6(3) ?
C7 C12 O2 H2 19.9 ?
